data_4507788
loop_
_publ_author_name
'Hisamatsu, Shugo'
'Masu, Hyuma'
'Takahashi, Masahiro'
'Kishikawa, Keiki'
'Kohmoto, Shigeo'

_publ_section_title
;
 Conformation-Directed Hydrogen-Bonding inmeta-Substituted Aromatic
 Ureadicarboxylic Acid: A Conformationally Flexible U-Shaped Building
 Block
;
_journal_issue 6
_journal_name_full 'Crystal Growth &amp; Design'
_journal_page_first 2327
_journal_paper_doi 10.1021/cg301878r
_journal_volume 13
_journal_year 2013
_chemical_formula_moiety 'C17 H16 N2 O5, C16 H12 N2, C H4 O'
_chemical_formula_sum 'C34 H32 N4 O6'
_chemical_formula_weight 592.64
_chemical_name_systematic
; 
 ? 
;
_space_group_IT_number 33
_symmetry_cell_setting orthorhombic
_symmetry_space_group_name_Hall 'P 2c -2n'
_symmetry_space_group_name_H-M 'P n a 21'
_atom_sites_solution_hydrogens geom
_atom_sites_solution_primary direct
_atom_sites_solution_secondary difmap
_audit_creation_method SHELXL-97
_cell_angle_alpha 90.00
_cell_angle_beta 90.00
_cell_angle_gamma 90.00
_cell_formula_units_Z 4
_cell_length_a 27.693(2)
_cell_length_b 6.5838(5)
_cell_length_c 16.1466(12)
_cell_measurement_reflns_used 3780
_cell_measurement_temperature 173
_cell_measurement_theta_max 25.94
_cell_measurement_theta_min 2.52
_cell_volume 2943.9(4)
_computing_cell_refinement 'APEX2 (Bruker AXS, 2006)'
_computing_data_collection 'APEX2 (Bruker AXS, 2006)'
_computing_data_reduction 'SAINT (Bruker AXS, 2004)'
_computing_molecular_graphics 'XSHEL (Bruker AXS,2002)'
_computing_publication_material 'XCIF (Bruker AXS, 2001)'
_computing_structure_refinement 'SHELXL-97 (Sheldrick, 1997)'
_computing_structure_solution 'SHELXS-97 (Sheldrick, 1997)'
_diffrn_ambient_temperature 173
_diffrn_detector_area_resol_mean 8.333
_diffrn_measured_fraction_theta_full 1.000
_diffrn_measured_fraction_theta_max 0.995
_diffrn_measurement_device_type 'Bruker APEXII CCD area detector'
_diffrn_measurement_method 'phi and omega scans'
_diffrn_radiation_monochromator graphite
_diffrn_radiation_source 'fine-focus sealed tube'
_diffrn_radiation_type MoK\a
_diffrn_radiation_wavelength 0.71073
_diffrn_reflns_av_R_equivalents 0.0269
_diffrn_reflns_av_sigmaI/netI 0.0347
_diffrn_reflns_limit_h_max 35
_diffrn_reflns_limit_h_min -35
_diffrn_reflns_limit_k_max 8
_diffrn_reflns_limit_k_min -6
_diffrn_reflns_limit_l_max 18
_diffrn_reflns_limit_l_min -20
_diffrn_reflns_number 15559
_diffrn_reflns_theta_full 25.00
_diffrn_reflns_theta_max 27.43
_diffrn_reflns_theta_min 1.47
_exptl_absorpt_coefficient_mu 0.093
_exptl_absorpt_correction_T_max 0.9816
_exptl_absorpt_correction_T_min 0.9638
_exptl_absorpt_correction_type empirical
_exptl_absorpt_process_details
;
SADABS Sheldrick 1996
;
_exptl_crystal_colour 'pale yellow'
_exptl_crystal_density_diffrn 1.337
_exptl_crystal_density_method 'not measured'
_exptl_crystal_description block
_exptl_crystal_F_000 1248
_exptl_crystal_size_max 0.40
_exptl_crystal_size_mid 0.24
_exptl_crystal_size_min 0.20
_refine_diff_density_max 0.333
_refine_diff_density_min -0.234
_refine_diff_density_rms 0.052
_refine_ls_abs_structure_details 'Flack H D (1983), Acta Cryst. A39, 876-881'
_refine_ls_abs_structure_Flack -0.2(11)
_refine_ls_extinction_method none
_refine_ls_goodness_of_fit_ref 1.077
_refine_ls_hydrogen_treatment constr
_refine_ls_matrix_type full
_refine_ls_number_parameters 401
_refine_ls_number_reflns 6015
_refine_ls_number_restraints 1
_refine_ls_restrained_S_all 1.077
_refine_ls_R_factor_all 0.0590
_refine_ls_R_factor_gt 0.0447
_refine_ls_shift/su_max 0.001
_refine_ls_shift/su_mean 0.000
_refine_ls_structure_factor_coef Fsqd
_refine_ls_weighting_details 'calc w=1/[\s^2^(Fo^2^)+(0.0809P)^2^+0.2719P] where P=(Fo^2^+2Fc^2^)/3'
_refine_ls_weighting_scheme calc
_refine_ls_wR_factor_gt 0.1219
_refine_ls_wR_factor_ref 0.1386
_reflns_number_gt 4955
_reflns_number_total 6015
_reflns_threshold_expression >2sigma(I)
_cod_data_source_file cg301878r_si_002.cif
_cod_data_source_block 1:4:CH3OH(a121011his1)
_cod_depositor_comments
;
The following automatic conversions were performed:

'_symmetry_cell_setting' value 'Orthorhombic' changed to
'orthorhombic' according to
/home/saulius/struct/CIF-dictionaries/cif_core.dic dictionary named
'cif_core.dic' version 2.3.1 from 2005-06-27.

Automatic conversion script
Id: cif_fix_values 1891 2012-01-12 08:04:46Z andrius 
;
_cod_original_sg_symbol_H-M 'Pna2(1) '
_cod_database_code 4507788

loop_
_symmetry_equiv_pos_as_xyz
'x, y, z'
'-x, -y, z+1/2'
'x+1/2, -y+1/2, z'
'-x+1/2, y+1/2, z+1/2'

loop_
_atom_site_label
_atom_site_type_symbol
_atom_site_fract_x
_atom_site_fract_y
_atom_site_fract_z
_atom_site_U_iso_or_equiv
_atom_site_adp_type
_atom_site_occupancy
_atom_site_symmetry_multiplicity
_atom_site_calc_flag
_atom_site_refinement_flags
N2 N 0.36592(7) 1.7033(3) 0.65717(13) 0.0292(5) Uani 1 1 d .
C1 C 0.31735(9) 0.5334(4) 0.33162(16) 0.0289(5) Uani 1 1 d .
H1 H 0.2875 0.6018 0.3397 0.035 Uiso 1 1 calc R
C2 C 0.31891(9) 0.3561(4) 0.28540(17) 0.0312(6) Uani 1 1 d .
H2 H 0.2897 0.3050 0.2628 0.037 Uiso 1 1 calc R
C3 C 0.39988(10) 0.3288(4) 0.30416(18) 0.0374(6) Uani 1 1 d .
H3 H 0.4292 0.2579 0.2943 0.045 Uiso 1 1 calc R
C4 C 0.40152(9) 0.5026(4) 0.35147(19) 0.0353(6) Uani 1 1 d .
H4 H 0.4313 0.5482 0.3740 0.042 Uiso 1 1 calc R
C5 C 0.35934(9) 0.6110(3) 0.36605(14) 0.0235(5) Uani 1 1 d .
C6 C 0.36001(8) 0.8009(3) 0.41651(14) 0.0228(5) Uani 1 1 d .
C7 C 0.40164(10) 0.8693(5) 0.4540(2) 0.0484(8) Uani 1 1 d .
H7 H 0.4306 0.7940 0.4472 0.058 Uiso 1 1 calc R
C8 C 0.40244(10) 1.0442(4) 0.5013(2) 0.0502(9) Uani 1 1 d .
H8 H 0.4319 1.0864 0.5258 0.060 Uiso 1 1 calc R
C9 C 0.36135(9) 1.1590(3) 0.51356(15) 0.0241(5) Uani 1 1 d .
C10 C 0.31924(10) 1.0879(4) 0.4783(2) 0.0415(7) Uani 1 1 d .
H10 H 0.2900 1.1606 0.4866 0.050 Uiso 1 1 calc R
C11 C 0.31883(10) 0.9122(4) 0.4309(2) 0.0430(8) Uani 1 1 d .
H11 H 0.2892 0.8673 0.4076 0.052 Uiso 1 1 calc R
C12 C 0.36252(8) 1.3471(3) 0.56408(15) 0.0238(5) Uani 1 1 d .
C13 C 0.40629(9) 1.4372(4) 0.5855(2) 0.0382(6) Uani 1 1 d .
H13 H 0.4359 1.3771 0.5686 0.046 Uiso 1 1 calc R
C14 C 0.40655(10) 1.6150(4) 0.6315(2) 0.0416(7) Uani 1 1 d .
H14 H 0.4366 1.6756 0.6453 0.050 Uiso 1 1 calc R
C15 C 0.32341(9) 1.6193(4) 0.63811(17) 0.0295(5) Uani 1 1 d .
H15 H 0.2945 1.6825 0.6566 0.035 Uiso 1 1 calc R
C16 C 0.32048(9) 1.4423(4) 0.59211(17) 0.0299(5) Uani 1 1 d .
H16 H 0.2898 1.3853 0.5796 0.036 Uiso 1 1 calc R
C17 C 0.33531(9) 0.1115(3) 0.75951(15) 0.0270(5) Uani 1 1 d .
C18 C 0.34013(9) 0.3081(4) 0.80642(15) 0.0245(5) Uani 1 1 d .
C19 C 0.30015(9) 0.4352(4) 0.81503(16) 0.0280(5) Uani 1 1 d .
H19 H 0.2698 0.3958 0.7927 0.034 Uiso 1 1 calc R
C20 C 0.30468(9) 0.6185(4) 0.85600(17) 0.0310(6) Uani 1 1 d .
H20 H 0.2775 0.7055 0.8609 0.037 Uiso 1 1 calc R
C21 C 0.34852(9) 0.6766(4) 0.89007(15) 0.0275(5) Uani 1 1 d .
H21 H 0.3514 0.8033 0.9178 0.033 Uiso 1 1 calc R
C22 C 0.38815(8) 0.5487(3) 0.88342(14) 0.0229(5) Uani 1 1 d .
C23 C 0.38423(8) 0.3670(4) 0.84063(15) 0.0238(5) Uani 1 1 d .
H23 H 0.4117 0.2820 0.8346 0.029 Uiso 1 1 calc R
C24 C 0.46159(11) 0.7581(5) 0.8747(2) 0.0453(7) Uani 1 1 d .
H24A H 0.4871 0.8110 0.9107 0.068 Uiso 1 1 calc R
H24B H 0.4403 0.8696 0.8578 0.068 Uiso 1 1 calc R
H24C H 0.4761 0.6959 0.8255 0.068 Uiso 1 1 calc R
C25 C 0.45591(11) 0.1899(5) 1.0664(2) 0.0494(8) Uani 1 1 d .
H25A H 0.4827 0.1338 1.0340 0.074 Uiso 1 1 calc R
H25B H 0.4333 0.0808 1.0808 0.074 Uiso 1 1 calc R
H25C H 0.4685 0.2518 1.1172 0.074 Uiso 1 1 calc R
C26 C 0.38415(8) 0.4045(3) 1.04766(15) 0.0244(5) Uani 1 1 d .
C27 C 0.34436(9) 0.2816(4) 1.03469(15) 0.0278(5) Uani 1 1 d .
H27 H 0.3480 0.1552 1.0070 0.033 Uiso 1 1 calc R
C28 C 0.29920(9) 0.3422(4) 1.06186(17) 0.0322(6) Uani 1 1 d .
H28 H 0.2719 0.2575 1.0529 0.039 Uiso 1 1 calc R
C29 C 0.29386(9) 0.5273(4) 1.10228(16) 0.0299(5) Uani 1 1 d .
H29 H 0.2628 0.5703 1.1201 0.036 Uiso 1 1 calc R
C30 C 0.33398(8) 0.6498(4) 1.11666(15) 0.0246(5) Uani 1 1 d .
C31 C 0.37904(8) 0.5861(3) 1.09020(15) 0.0235(5) Uani 1 1 d .
H31 H 0.4066 0.6673 1.1013 0.028 Uiso 1 1 calc R
C32 C 0.32782(8) 0.8449(3) 1.16263(16) 0.0266(5) Uani 1 1 d .
C34 C 0.45831(8) 0.4735(4) 0.96963(17) 0.0280(5) Uani 1 1 d .
C35 C 0.50476(13) 0.1965(6) 0.7319(3) 0.0747(13) Uani 1 1 d .
H35A H 0.4934 0.2228 0.7883 0.112 Uiso 1 1 calc R
H35B H 0.5052 0.3239 0.7005 0.112 Uiso 1 1 calc R
H35C H 0.5374 0.1394 0.7339 0.112 Uiso 1 1 calc R
N1 N 0.35950(8) 0.2549(3) 0.27147(12) 0.0287(4) Uani 1 1 d .
N3 N 0.43364(7) 0.6062(3) 0.91953(13) 0.0262(4) Uani 1 1 d .
N4 N 0.43076(7) 0.3442(3) 1.01731(13) 0.0271(4) Uani 1 1 d .
O1 O 0.29554(7) 0.0421(3) 0.74281(13) 0.0384(5) Uani 1 1 d .
O2 O 0.37635(6) 0.0285(3) 0.73966(12) 0.0329(4) Uani 1 1 d .
H2A H 0.3713 -0.0800 0.7137 0.049 Uiso 1 1 calc R
O3 O 0.50261(6) 0.4701(3) 0.97230(15) 0.0461(5) Uani 1 1 d .
O4 O 0.36847(6) 0.9251(3) 1.18740(12) 0.0346(4) Uani 1 1 d .
H4A H 0.3628 1.0341 1.2127 0.052 Uiso 1 1 calc R
O5 O 0.28836(6) 0.9197(3) 1.17580(14) 0.0387(4) Uani 1 1 d .
O6 O 0.47379(9) 0.0588(4) 0.69323(19) 0.0713(8) Uani 1 1 d .
H6 H 0.4458 0.0716 0.7128 0.107 Uiso 1 1 calc R

loop_
_atom_site_aniso_label
_atom_site_aniso_U_11
_atom_site_aniso_U_22
_atom_site_aniso_U_33
_atom_site_aniso_U_23
_atom_site_aniso_U_13
_atom_site_aniso_U_12
N2 0.0319(11) 0.0237(10) 0.0320(12) -0.0048(9) 0.0024(9) -0.0009(8)
C1 0.0276(12) 0.0261(12) 0.0330(14) -0.0074(10) 0.0008(10) 0.0008(10)
C2 0.0323(13) 0.0296(13) 0.0317(14) -0.0051(10) -0.0011(11) -0.0055(10)
C3 0.0320(14) 0.0366(15) 0.0438(17) -0.0171(12) -0.0011(12) 0.0078(11)
C4 0.0250(13) 0.0342(14) 0.0466(17) -0.0165(13) -0.0056(12) 0.0046(10)
C5 0.0277(12) 0.0221(11) 0.0205(12) -0.0006(9) -0.0012(9) 0.0011(9)
C6 0.0272(11) 0.0199(11) 0.0214(11) -0.0028(9) 0.0005(10) 0.0017(9)
C7 0.0253(13) 0.0430(17) 0.077(2) -0.0324(15) -0.0079(14) 0.0085(12)
C8 0.0255(14) 0.0439(17) 0.081(3) -0.0357(17) -0.0095(14) 0.0036(12)
C9 0.0282(13) 0.0213(11) 0.0228(12) -0.0011(9) 0.0024(10) 0.0011(9)
C10 0.0281(13) 0.0409(16) 0.0555(19) -0.0241(14) -0.0018(13) 0.0047(11)
C11 0.0232(13) 0.0436(16) 0.062(2) -0.0263(15) -0.0062(13) 0.0028(11)
C12 0.0278(12) 0.0196(10) 0.0240(13) 0.0001(9) 0.0036(10) -0.0005(9)
C13 0.0283(13) 0.0353(14) 0.0511(18) -0.0161(12) 0.0087(12) -0.0018(11)
C14 0.0305(14) 0.0350(15) 0.059(2) -0.0190(13) 0.0061(13) -0.0057(11)
C15 0.0310(13) 0.0277(12) 0.0299(14) -0.0058(10) 0.0023(11) 0.0057(10)
C16 0.0280(12) 0.0282(12) 0.0333(15) -0.0085(10) 0.0009(11) -0.0007(10)
C17 0.0315(13) 0.0240(11) 0.0254(13) -0.0009(9) -0.0043(10) -0.0020(10)
C18 0.0280(12) 0.0225(11) 0.0229(12) -0.0009(8) -0.0014(10) -0.0027(9)
C19 0.0249(12) 0.0303(12) 0.0289(13) 0.0007(10) -0.0029(10) -0.0005(10)
C20 0.0254(12) 0.0298(13) 0.0379(15) -0.0018(11) -0.0019(11) 0.0075(10)
C21 0.0317(13) 0.0236(12) 0.0271(13) -0.0038(9) 0.0006(11) 0.0017(10)
C22 0.0210(11) 0.0258(11) 0.0219(12) -0.0021(9) 0.0005(9) -0.0012(9)
C23 0.0223(11) 0.0259(11) 0.0233(12) -0.0011(9) 0.0017(9) 0.0014(9)
C24 0.0351(14) 0.0471(16) 0.0538(18) 0.0085(14) -0.0005(13) -0.0135(13)
C25 0.0399(16) 0.0505(17) 0.058(2) 0.0161(15) -0.0006(15) 0.0196(14)
C26 0.0212(11) 0.0266(11) 0.0254(12) 0.0012(9) 0.0001(9) 0.0042(9)
C27 0.0290(13) 0.0247(12) 0.0296(13) -0.0049(9) 0.0015(10) 0.0007(9)
C28 0.0258(12) 0.0326(13) 0.0383(15) -0.0024(11) 0.0032(11) -0.0071(10)
C29 0.0230(12) 0.0319(13) 0.0349(14) -0.0023(11) 0.0062(10) -0.0001(10)
C30 0.0230(12) 0.0267(12) 0.0240(12) 0.0008(9) 0.0024(9) 0.0011(9)
C31 0.0205(11) 0.0271(12) 0.0227(12) -0.0007(9) -0.0004(9) -0.0008(9)
C32 0.0277(12) 0.0238(11) 0.0283(13) -0.0005(9) 0.0057(10) -0.0002(9)
C34 0.0217(10) 0.0351(12) 0.0273(12) -0.0077(10) -0.0030(10) 0.0015(10)
C35 0.0407(19) 0.076(3) 0.107(4) -0.024(2) 0.009(2) -0.0115(18)
N1 0.0350(11) 0.0245(9) 0.0266(11) -0.0062(8) 0.0001(9) 0.0002(8)
N3 0.0207(10) 0.0271(10) 0.0308(11) -0.0048(9) -0.0005(8) -0.0045(8)
N4 0.0216(10) 0.0293(10) 0.0304(11) -0.0039(8) -0.0002(8) 0.0061(8)
O1 0.0322(10) 0.0321(9) 0.0508(12) -0.0068(9) -0.0130(9) -0.0040(8)
O2 0.0322(10) 0.0265(9) 0.0400(11) -0.0148(8) 0.0019(8) -0.0029(7)
O3 0.0188(8) 0.0652(14) 0.0542(13) 0.0014(10) -0.0013(10) 0.0039(9)
O4 0.0309(9) 0.0311(9) 0.0419(12) -0.0146(8) 0.0001(8) 0.0007(7)
O5 0.0280(9) 0.0330(10) 0.0550(13) -0.0094(9) 0.0100(9) 0.0027(8)
O6 0.0493(14) 0.0783(18) 0.086(2) -0.0234(14) 0.0172(14) -0.0016(13)

loop_
_atom_type_symbol
_atom_type_description
_atom_type_scat_dispersion_real
_atom_type_scat_dispersion_imag
_atom_type_scat_source
C C 0.0033 0.0016 'International Tables Vol C Tables 4.2.6.8 and 6.1.1.4'
H H 0.0000 0.0000 'International Tables Vol C Tables 4.2.6.8 and 6.1.1.4'
N N 0.0061 0.0033 'International Tables Vol C Tables 4.2.6.8 and 6.1.1.4'
O O 0.0106 0.0060 'International Tables Vol C Tables 4.2.6.8 and 6.1.1.4'

loop_
_geom_angle_atom_site_label_1
_geom_angle_atom_site_label_2
_geom_angle_atom_site_label_3
_geom_angle
C14 N2 C15 119.4(2)
C2 C1 C5 120.0(2)
C2 C1 H1 120.0
C5 C1 H1 120.0
N1 C2 C1 122.8(2)
N1 C2 H2 118.6
C1 C2 H2 118.6
N1 C3 C4 123.6(2)
N1 C3 H3 118.2
C4 C3 H3 118.2
C3 C4 C5 119.6(2)
C3 C4 H4 120.2
C5 C4 H4 120.2
C1 C5 C4 116.6(2)
C1 C5 C6 122.5(2)
C4 C5 C6 120.8(2)
C11 C6 C7 116.5(2)
C11 C6 C5 121.9(2)
C7 C6 C5 121.6(2)
C6 C7 C8 121.9(2)
C6 C7 H7 119.0
C8 C7 H7 119.0
C9 C8 C7 121.5(3)
C9 C8 H8 119.2
C7 C8 H8 119.2
C10 C9 C8 116.8(2)
C10 C9 C12 121.9(2)
C8 C9 C12 121.2(2)
C9 C10 C11 121.2(2)
C9 C10 H10 119.4
C11 C10 H10 119.4
C6 C11 C10 122.0(3)
C6 C11 H11 119.0
C10 C11 H11 119.0
C13 C12 C16 117.0(2)
C13 C12 C9 120.7(2)
C16 C12 C9 122.3(2)
C14 C13 C12 119.8(2)
C14 C13 H13 120.1
C12 C13 H13 120.1
N2 C14 C13 122.0(2)
N2 C14 H14 119.0
C13 C14 H14 119.0
N2 C15 C16 121.6(2)
N2 C15 H15 119.2
C16 C15 H15 119.2
C15 C16 C12 120.2(2)
C15 C16 H16 119.9
C12 C16 H16 119.9
O1 C17 O2 125.1(2)
O1 C17 C18 120.8(2)
O2 C17 C18 114.0(2)
C19 C18 C23 119.3(2)
C19 C18 C17 119.7(2)
C23 C18 C17 121.0(2)
C20 C19 C18 120.0(2)
C20 C19 H19 120.0
C18 C19 H19 120.0
C19 C20 C21 120.7(2)
C19 C20 H20 119.7
C21 C20 H20 119.7
C20 C21 C22 119.6(2)
C20 C21 H21 120.2
C22 C21 H21 120.2
C23 C22 C21 120.0(2)
C23 C22 N3 119.8(2)
C21 C22 N3 120.1(2)
C22 C23 C18 120.4(2)
C22 C23 H23 119.8
C18 C23 H23 119.8
N3 C24 H24A 109.5
N3 C24 H24B 109.5
H24A C24 H24B 109.5
N3 C24 H24C 109.5
H24A C24 H24C 109.5
H24B C24 H24C 109.5
N4 C25 H25A 109.5
N4 C25 H25B 109.5
H25A C25 H25B 109.5
N4 C25 H25C 109.5
H25A C25 H25C 109.5
H25B C25 H25C 109.5
C27 C26 C31 119.9(2)
C27 C26 N4 120.2(2)
C31 C26 N4 119.9(2)
C26 C27 C28 120.2(2)
C26 C27 H27 119.9
C28 C27 H27 119.9
C27 C28 C29 119.8(2)
C27 C28 H28 120.1
C29 C28 H28 120.1
C28 C29 C30 120.1(2)
C28 C29 H29 120.0
C30 C29 H29 120.0
C31 C30 C29 119.5(2)
C31 C30 C32 121.2(2)
C29 C30 C32 119.3(2)
C30 C31 C26 120.4(2)
C30 C31 H31 119.8
C26 C31 H31 119.8
O5 C32 O4 123.8(2)
O5 C32 C30 122.5(2)
O4 C32 C30 113.7(2)
O3 C34 N3 122.0(2)
O3 C34 N4 121.5(2)
N3 C34 N4 116.54(19)
O6 C35 H35A 109.5
O6 C35 H35B 109.5
H35A C35 H35B 109.5
O6 C35 H35C 109.5
H35A C35 H35C 109.5
H35B C35 H35C 109.5
C2 N1 C3 117.5(2)
C34 N3 C22 120.47(19)
C34 N3 C24 117.7(2)
C22 N3 C24 116.4(2)
C34 N4 C26 121.14(19)
C34 N4 C25 117.9(2)
C26 N4 C25 115.8(2)
C17 O2 H2A 109.5
C32 O4 H4A 109.5
C35 O6 H6 109.5

loop_
_geom_bond_atom_site_label_1
_geom_bond_atom_site_label_2
_geom_bond_distance
N2 C14 1.333(3)
N2 C15 1.337(3)
C1 C2 1.386(3)
C1 C5 1.386(3)
C1 H1 0.9500
C2 N1 1.326(3)
C2 H2 0.9500
C3 N1 1.329(3)
C3 C4 1.377(4)
C3 H3 0.9500
C4 C5 1.389(3)
C4 H4 0.9500
C5 C6 1.493(3)
C6 C11 1.375(3)
C6 C7 1.378(4)
C7 C8 1.381(3)
C7 H7 0.9500
C8 C9 1.381(3)
C8 H8 0.9500
C9 C10 1.379(3)
C9 C12 1.483(3)
C10 C11 1.388(4)
C10 H10 0.9500
C11 H11 0.9500
C12 C13 1.393(3)
C12 C16 1.398(3)
C13 C14 1.386(4)
C13 H13 0.9500
C14 H14 0.9500
C15 C16 1.384(3)
C15 H15 0.9500
C16 H16 0.9500
C17 O1 1.223(3)
C17 O2 1.301(3)
C17 C18 1.505(3)
C18 C19 1.395(3)
C18 C23 1.395(3)
C19 C20 1.382(4)
C19 H19 0.9500
C20 C21 1.387(3)
C20 H20 0.9500
C21 C22 1.387(3)
C21 H21 0.9500
C22 C23 1.386(3)
C22 N3 1.439(3)
C23 H23 0.9500
C24 N3 1.457(4)
C24 H24A 0.9800
C24 H24B 0.9800
C24 H24C 0.9800
C25 N4 1.464(3)
C25 H25A 0.9800
C25 H25B 0.9800
C25 H25C 0.9800
C26 C27 1.383(3)
C26 C31 1.386(3)
C26 N4 1.437(3)
C27 C28 1.384(4)
C27 H27 0.9500
C28 C29 1.390(3)
C28 H28 0.9500
C29 C30 1.392(3)
C29 H29 0.9500
C30 C31 1.384(3)
C30 C32 1.493(3)
C31 H31 0.9500
C32 O5 1.217(3)
C32 O4 1.306(3)
C34 O3 1.228(3)
C34 N3 1.373(3)
C34 N4 1.378(3)
C35 O6 1.395(4)
C35 H35A 0.9800
C35 H35B 0.9800
C35 H35C 0.9800
O2 H2A 0.8400
O4 H4A 0.8400
O6 H6 0.8400

loop_
_cod_related_entry_id
_cod_related_entry_database
_cod_related_entry_code
1 ChemSpider 30652552
